data_7243341
loop_
_publ_author_name
'Moshkina, Evgeniya'
'Bovina, Asya'
'Molokeev, Maxim'
'Krylov, Alexander'
'Shabanov, Alexander'
'Chernyshov, Artem'
'Sofronova, Svetlana'

_publ_section_title
;
 Study of flux crystal growth peculiarities, structure and Raman spectra
 of double (Mn,Ni)3BO5 and triple (Mn,Ni,Cu)3BO5 oxyborates with ludwigite
 structure
;
_journal_issue 33
_journal_name_full CrystEngComm
_journal_page_first 5624
_journal_page_last 5635
_journal_paper_doi 10.1039/D1CE00750E
_journal_volume 23
_journal_year 2021
_chemical_formula_moiety
;
B4 Cu Mn4 Ni7 O20
;
_chemical_formula_sum 'B4 Cu Mn4 Ni7 O20'
_chemical_formula_weight 1057.38
_chemical_name_mineral
;
;
_space_group_IT_number 55
_space_group_name_Hall '-P 2 2ab'
_space_group_name_H-M_alt 'P b a m'
_symmetry_cell_setting orthorhombic
_symmetry_space_group_name_Hall '-P 2 2ab'
_symmetry_space_group_name_H-M 'P b a m'
_audit_update_record
;
2021-06-04 deposited with the CCDC.	2021-06-28 downloaded from the CCDC.
;
_cell_angle_alpha 90
_cell_angle_beta 90
_cell_angle_gamma 90
_cell_formula_units_Z 1
_cell_length_a 9.19375(21)
_cell_length_b 12.33041(24)
_cell_length_c 3.016669(51)
_cell_measurement_reflns_used 104
_cell_measurement_temperature 300
_cell_measurement_theta_max 50.0001895
_cell_measurement_theta_min 4.9991668
_cell_volume 341.978(12)
_diffrn_ambient_temperature 300
_diffrn_measurement_device_type
;
D8 ADVANCE Bruker
;
_diffrn_radiation_monochromator none
_diffrn_radiation_probe x-ray
_diffrn_radiation_type
;
 Cu K\a~1~~2~
;
_exptl_absorpt_coefficient_mu 41.943
_exptl_crystal_density_diffrn 5.134
_exptl_crystal_description cylinder
_pd_char_colour
;
colourless
;
_pd_meas_2theta_range_inc 0.0160203
_pd_meas_2theta_range_max 100.000379
_pd_meas_2theta_range_min 9.9983336
_pd_meas_scan_method step
_pd_proc_ls_pref_orient_corr
;
Anisotropic model of PO. Spherical harmonics 2 ordrer.
 Jarvinen (1993). Application of symmetrized harmonics expansion to correction
of the preferred orientation effect. - J. Appl. Cryst. 26 p525-531.
;
_pd_proc_ls_profile_function PearsonVII
_pd_proc_ls_prof_R_factor 1.124
_pd_proc_ls_prof_wR_expected 1.161
_pd_proc_ls_prof_wR_factor 1.425
_pd_proc_number_of_points 5618
_pd_spec_mount_mode reflection
_refine_ls_goodness_of_fit_all 1.228
_refine_ls_R_I_factor 1.379
_refine_ls_shift/su_max 0.01000
_cod_data_source_file d1ce00750e2.cif
_cod_data_source_block a
_cod_depositor_comments 'Adding full bibliography for 7243341--7243343.cif.'
_cod_original_sg_symbol_Hall
;
-P 2 2ab
;
_cod_original_sg_symbol_H-M Pbam
_cod_original_formula_sum
;
B4 Cu Mn4 Ni7 O20
;
_cod_database_code 7243341

loop_
_symmetry_equiv_pos_as_xyz
'x, y, z'
'-x, -y, -z'
'-x, -y, z'
'-x+1/2, y+1/2, -z'
'-x+1/2, y+1/2, z'
'x, y, -z'
'x+1/2, -y+1/2, -z'
'x+1/2, -y+1/2, z'

loop_
_atom_site_label
_atom_site_type_symbol
_atom_site_fract_x
_atom_site_fract_y
_atom_site_fract_z
_atom_site_occupancy
_atom_site_B_iso_or_equiv
Ni1 Ni 1 0 0 1 0.60(20)
Ni2 Ni 0.5 0 0.5 0.5 0.99(21)
Cu2 Cu 0.5 0 0.5 0.5 0.99(21)
Ni3 Ni 0.99717(52) 0.28069(20) 0 1 0.21(20)
Mn4 Mn 0.76132(42) 0.11649(33) 0.5 1 0.20(21)
B B 0.7123(26) 0.3611(24) 0.5 1 0.65(65)
O1 O 0.8935(10) 0.1445(10) 0 1 0.51(22)
O2 O 0.6525(11) 0.26122(92) 0.5 1 0.51(22)
O3 O 0.8541(12) -0.04160(92) 0.5 1 0.51(22)
O4 O 0.61125(94) 0.08315(77) 0 1 0.51(22)
O5 O 0.8724(11) 0.3568(11) -0.5 1 0.51(22)

loop_
_diffrn_radiation_wavelength
_diffrn_radiation_wavelength_wt
1.5406 1.0000
1.5443 0.5000

loop_
_geom_angle_atom_site_label_1
_geom_angle_atom_site_label_2
_geom_angle_atom_site_label_3
_geom_angle
_geom_angle_site_symmetry_1
_geom_angle_site_symmetry_3
O1 Ni1 O3 84.59(37) 1_555 1_555

loop_
_geom_bond_atom_site_label_1
_geom_bond_atom_site_label_2
_geom_bond_distance
_geom_bond_site_symmetry_2
Ni1 O1 2.033(12) .
Ni1 O3 2.0827(76) .
Ni2 O4 2.0910(63) .
Ni2 O5 2.120(13) 4_645
Cu2 O4 2.0910(63) .
Cu2 O5 2.120(13) 4_645
Ni3 O1 1.931(12) .
Ni3 O2 2.1404(80) 7_555
Ni3 O4 1.9796(98) 7_555
Ni3 O5 2.1146(86) .
Mn4 O1 1.9675(66) .
Mn4 O2 2.046(12) .
Mn4 O3 2.128(12) .
Mn4 O4 2.0851(66) .
B O2 1.349(31) .
B O3 1.346(31) 4_656
B O5 1.473(26) 1_556
